data_7702500
loop_
_publ_author_name
'Werndrup, Pia'
'Kessler, Vadim G.'

_publ_section_title
;
 Interaction of Co(acac)2 and Ta(OMe)5: isolation and single crystal study
 of the products. MII2MV2(acac)2(OMe)12, MII&#x2005;=&#x2005;Co, Ni, Zn or
 Mg and MV&#x2005;=&#x2005;Ta or Nb: A new class of heterometallic
 heteroleptic alkoxide complexes
;
_journal_issue 5
_journal_name_full 'Journal of the Chemical Society, Dalton Transactions'
_journal_page_first 574
_journal_paper_doi 10.1039/b008526j
_journal_year 2001
_chemical_formula_sum 'C9 H19 O6 Ta'
_chemical_formula_weight 404.19
_space_group_IT_number 61
_space_group_name_Hall '-P 2ac 2ab'
_space_group_name_H-M_alt 'P b c a'
_symmetry_cell_setting orthorhombic
_symmetry_space_group_name_H-M 'P b c a'
_atom_sites_solution_hydrogens geom
_atom_sites_solution_primary direct
_atom_sites_solution_secondary difmap
_audit_creation_method SHELXL-97
_cell_angle_alpha 90.00
_cell_angle_beta 90.00
_cell_angle_gamma 90.00
_cell_formula_units_Z 8
_cell_length_a 7.4134(8)
_cell_length_b 14.5311(15)
_cell_length_c 24.678(3)
_cell_measurement_reflns_used '999 (I>10 sigma(I)('
_cell_measurement_temperature 295(2)
_cell_measurement_theta_max 27.99
_cell_measurement_theta_min 2.80
_cell_volume 2658.4(5)
_computing_cell_refinement 'Bruker SAINTPLUS'
_computing_data_collection 'Bruker SMART'
_computing_data_reduction 'Bruker SAINTPLUS'
_computing_molecular_graphics 'Bruker SHELXTL-NT'
_computing_publication_material 'Bruker SHELXTL-NT'
_computing_structure_refinement 'SHELXL-97 (Sheldrick, 1997)'
_computing_structure_solution 'SHELXS-97 (Sheldrick, 1990)'
_diffrn_ambient_temperature 295(2)
_diffrn_measured_fraction_theta_full 0.888
_diffrn_measured_fraction_theta_max 0.888
_diffrn_measurement_device_type 'Bruker SMART CCD 1k'
_diffrn_measurement_method 'Bruker SMART'
_diffrn_radiation_monochromator graphite
_diffrn_radiation_source 'fine-focus sealed tube'
_diffrn_radiation_type MoK\a
_diffrn_radiation_wavelength 0.71073
_diffrn_reflns_av_R_equivalents 0.0399
_diffrn_reflns_av_sigmaI/netI 0.0491
_diffrn_reflns_limit_h_max 9
_diffrn_reflns_limit_h_min -9
_diffrn_reflns_limit_k_max 5
_diffrn_reflns_limit_k_min -19
_diffrn_reflns_limit_l_max 29
_diffrn_reflns_limit_l_min -12
_diffrn_reflns_number 7091
_diffrn_reflns_theta_full 27.99
_diffrn_reflns_theta_max 27.99
_diffrn_reflns_theta_min 2.80
_exptl_absorpt_coefficient_mu 8.278
_exptl_absorpt_correction_T_max 0.2883
_exptl_absorpt_correction_T_min 0.1039
_exptl_absorpt_correction_type 'Bruker SADABS'
_exptl_crystal_colour pink
_exptl_crystal_density_diffrn 2.020
_exptl_crystal_density_meas ?
_exptl_crystal_density_method 'not measured'
_exptl_crystal_description prismatic
_exptl_crystal_F_000 1552
_exptl_crystal_size_max 0.5
_exptl_crystal_size_mid 0.2
_exptl_crystal_size_min 0.2
_refine_diff_density_max 1.738
_refine_diff_density_min -1.543
_refine_diff_density_rms '0.188 Compound 3'
_refine_ls_extinction_coef 0.00134(10)
_refine_ls_extinction_expression Fc^*^=kFc[1+0.001xFc^2^\l^3^/sin(2\q)]^-1/4^
_refine_ls_extinction_method SHELXL
_refine_ls_goodness_of_fit_ref 0.867
_refine_ls_hydrogen_treatment mixed
_refine_ls_matrix_type full
_refine_ls_number_parameters 147
_refine_ls_number_reflns 2845
_refine_ls_number_restraints 0
_refine_ls_restrained_S_all 0.867
_refine_ls_R_factor_all 0.0653
_refine_ls_R_factor_gt 0.0411
_refine_ls_shift/su_max 0.001
_refine_ls_shift/su_mean 0.000
_refine_ls_structure_factor_coef Fsqd
_refine_ls_weighting_details 'calc w=1/[\s^2^(Fo^2^)+(0.0577P)^2^+0.0000P] where P=(Fo^2^+2Fc^2^)/3'
_refine_ls_weighting_scheme calc
_refine_ls_wR_factor_gt 0.0940
_refine_ls_wR_factor_ref 0.0989
_reflns_number_gt 1778
_reflns_number_total 2845
_reflns_threshold_expression >2sigma(I)
_cod_data_source_file b008526j.txt
_cod_data_source_block taoac0m
_cod_depositor_comments
;
The following automatic conversions were performed:

data item '_exptl_crystal_density_meas' value 'not measured' was
changed to '?' -- the value is perceived as not measured.

Automatic conversion script
Id: cif_fix_values 6909 2019-04-08 15:41:33Z antanas 
;
_cod_original_cell_volume 2658.5(5)
_cod_original_sg_symbol_H-M Pbca
_cod_database_code 7702500

loop_
_symmetry_equiv_pos_as_xyz
'x, y, z'
'-x+1/2, -y, z+1/2'
'-x, y+1/2, -z+1/2'
'x+1/2, -y+1/2, -z'
'-x, -y, -z'
'x-1/2, y, -z-1/2'
'x, -y-1/2, z-1/2'
'-x-1/2, y-1/2, z'

loop_
_atom_site_label
_atom_site_type_symbol
_atom_site_fract_x
_atom_site_fract_y
_atom_site_fract_z
_atom_site_U_iso_or_equiv
_atom_site_adp_type
_atom_site_occupancy
_atom_site_symmetry_multiplicity
_atom_site_calc_flag
_atom_site_refinement_flags
Ta1 Ta 0.04399(4) 0.37739(2) 0.118077(14) 0.04221(14) Uani 1 1 d .
O6 O -0.0468(7) 0.2620(4) 0.1626(2) 0.0464(13) Uani 1 1 d .
O3 O 0.1611(8) 0.4656(3) 0.0757(2) 0.0553(15) Uani 1 1 d .
O4 O -0.0439(8) 0.3106(4) 0.0573(3) 0.0529(15) Uani 1 1 d .
O5 O 0.2697(7) 0.2909(4) 0.1104(2) 0.0486(15) Uani 1 1 d .
O2 O -0.1771(8) 0.4385(4) 0.1300(2) 0.0561(16) Uani 1 1 d .
O1 O 0.1516(8) 0.4144(4) 0.1848(2) 0.0549(15) Uani 1 1 d .
C6 C 0.0252(12) 0.1849(6) 0.1739(4) 0.051(2) Uani 1 1 d .
C5 C 0.3069(11) 0.2093(5) 0.1266(3) 0.048(2) Uani 1 1 d .
C1 C 0.2468(12) 0.3832(7) 0.2299(4) 0.069(3) Uani 1 1 d .
H1A H 0.2720 0.4340 0.2535 0.103 Uiso 1 1 calc R
H1B H 0.3581 0.3557 0.2183 0.103 Uiso 1 1 calc R
H1C H 0.1759 0.3382 0.2488 0.103 Uiso 1 1 calc R
C7 C 0.1921(11) 0.1544(5) 0.1564(3) 0.049(2) Uani 1 1 d .
H7A H 0.2281 0.0949 0.1650 0.058 Uiso 1 1 calc R
C8 C -0.0908(14) 0.1225(6) 0.2090(4) 0.074(3) Uani 1 1 d .
H8A H -0.2011 0.1535 0.2180 0.111 Uiso 1 1 calc R
H8B H -0.0268 0.1075 0.2416 0.111 Uiso 1 1 calc R
H8C H -0.1177 0.0670 0.1894 0.111 Uiso 1 1 calc R
C2 C -0.3541(12) 0.4324(8) 0.1115(4) 0.074(3) Uani 1 1 d .
H2A H -0.4263 0.4785 0.1289 0.111 Uiso 1 1 calc R
H2B H -0.4016 0.3725 0.1197 0.111 Uiso 1 1 calc R
H2C H -0.3565 0.4420 0.0730 0.111 Uiso 1 1 calc R
C4 C -0.0556(13) 0.2224(6) 0.0349(4) 0.064(3) Uani 1 1 d .
H4A H -0.1175 0.2255 0.0008 0.096 Uiso 1 1 calc R
H4B H -0.1210 0.1829 0.0591 0.096 Uiso 1 1 calc R
H4C H 0.0635 0.1983 0.0294 0.096 Uiso 1 1 calc R
C9 C 0.4908(13) 0.1737(7) 0.1124(5) 0.077(4) Uani 1 1 d .
H9A H 0.5549 0.2196 0.0921 0.116 Uiso 1 1 calc R
H9B H 0.4791 0.1189 0.0909 0.116 Uiso 1 1 calc R
H9C H 0.5559 0.1599 0.1450 0.116 Uiso 1 1 calc R
C3 C 0.2353(13) 0.4887(7) 0.0261(4) 0.067(3) Uani 1 1 d .
H3A H 0.2816 0.5504 0.0276 0.101 Uiso 1 1 calc R
H3B H 0.1442 0.4849 -0.0015 0.101 Uiso 1 1 calc R
H3C H 0.3316 0.4470 0.0176 0.101 Uiso 1 1 calc R

loop_
_atom_site_aniso_label
_atom_site_aniso_U_11
_atom_site_aniso_U_22
_atom_site_aniso_U_33
_atom_site_aniso_U_23
_atom_site_aniso_U_13
_atom_site_aniso_U_12
Ta1 0.04662(19) 0.03762(18) 0.0424(3) -0.00053(16) -0.00231(15) 0.00224(15)
O6 0.048(3) 0.043(3) 0.048(4) 0.003(3) 0.005(3) -0.002(3)
O3 0.069(4) 0.048(3) 0.049(4) 0.002(3) 0.007(3) 0.002(3)
O4 0.057(3) 0.051(3) 0.051(4) -0.006(3) -0.004(3) 0.004(3)
O5 0.043(3) 0.042(3) 0.061(4) 0.005(3) 0.003(3) -0.004(2)
O2 0.055(4) 0.055(3) 0.058(4) -0.011(3) -0.012(3) 0.022(3)
O1 0.052(3) 0.058(3) 0.054(4) -0.007(3) -0.005(3) -0.006(3)
C6 0.066(5) 0.050(5) 0.035(6) 0.004(4) -0.004(4) -0.005(4)
C5 0.043(4) 0.049(4) 0.051(6) -0.008(4) -0.008(4) 0.008(4)
C1 0.064(6) 0.087(8) 0.056(7) 0.009(6) -0.013(4) 0.007(5)
C7 0.055(5) 0.035(4) 0.055(6) 0.006(4) -0.006(4) 0.008(4)
C8 0.095(8) 0.055(5) 0.072(8) 0.013(5) 0.017(6) -0.004(6)
C2 0.045(5) 0.105(8) 0.072(8) -0.015(6) 0.006(5) -0.008(6)
C4 0.074(6) 0.056(5) 0.063(7) -0.017(5) -0.008(5) 0.002(5)
C9 0.052(5) 0.057(6) 0.122(11) -0.011(6) 0.002(5) 0.011(4)
C3 0.060(6) 0.078(7) 0.064(7) 0.000(6) 0.014(5) 0.005(5)

loop_
_atom_type_symbol
_atom_type_description
_atom_type_scat_dispersion_real
_atom_type_scat_dispersion_imag
_atom_type_scat_source
C C 0.0033 0.0016 'International Tables Vol C Tables 4.2.6.8 and 6.1.1.4'
H H 0.0000 0.0000 'International Tables Vol C Tables 4.2.6.8 and 6.1.1.4'
O O 0.0106 0.0060 'International Tables Vol C Tables 4.2.6.8 and 6.1.1.4'
Ta Ta -0.7052 6.5227 'International Tables Vol C Tables 4.2.6.8 and 6.1.1.4'

loop_
_geom_angle_atom_site_label_1
_geom_angle_atom_site_label_2
_geom_angle_atom_site_label_3
_geom_angle
O3 Ta1 O2 99.7(3)
O3 Ta1 O4 93.9(3)
O2 Ta1 O4 93.8(2)
O3 Ta1 O1 95.5(3)
O2 Ta1 O1 95.5(2)
O4 Ta1 O1 165.5(2)
O3 Ta1 O5 89.4(2)
O2 Ta1 O5 170.7(2)
O4 Ta1 O5 84.0(2)
O1 Ta1 O5 85.1(2)
O3 Ta1 O6 169.3(2)
O2 Ta1 O6 90.9(2)
O4 Ta1 O6 84.0(2)
O1 Ta1 O6 84.8(2)
O5 Ta1 O6 80.0(2)
C6 O6 Ta1 132.8(6)
C3 O3 Ta1 147.8(6)
C4 O4 Ta1 143.2(6)
C5 O5 Ta1 134.2(5)
C2 O2 Ta1 137.5(6)
C1 O1 Ta1 144.0(6)
O6 C6 C7 126.1(8)
O6 C6 C8 114.4(8)
C7 C6 C8 119.5(8)
O5 C5 C7 124.6(8)
O5 C5 C9 116.2(8)
C7 C5 C9 119.1(8)
C5 C7 C6 122.2(7)

loop_
_geom_bond_atom_site_label_1
_geom_bond_atom_site_label_2
_geom_bond_distance
Ta1 O3 1.868(6)
Ta1 O2 1.887(5)
Ta1 O4 1.902(6)
Ta1 O1 1.908(6)
Ta1 O5 2.101(5)
Ta1 O6 2.115(5)
O6 C6 1.272(10)
O3 C3 1.385(9)
O4 C4 1.397(9)
O5 C5 1.281(9)
O2 C2 1.392(10)
O1 C1 1.393(10)
C6 C7 1.384(11)
C6 C8 1.520(12)
C5 C7 1.379(11)
C5 C9 1.499(11)
